data_7218786
loop_
_publ_author_name
'Qiao, Jin-Zhong'
'Zhan, Mao-Sheng'
'Hu, Tuo-Ping'

_publ_section_title
;
 Syntheses, crystal structures, photoluminescent/magnetic properties of
 four new coordination polymers based on
 2,3&#x2032;,4,5&#x2032;-biphenyltetracarboxylic acid
;
_journal_issue 107
_journal_name_full 'RSC Adv.'
_journal_page_first 62285
_journal_paper_doi 10.1039/C4RA09505G
_journal_volume 4
_journal_year 2014
_chemical_formula_sum 'C34 H41 N6 Ni2 O18'
_chemical_formula_weight 939.11
_chemical_name_systematic
; 
 ? 
;
_space_group_crystal_system monoclinic
_space_group_IT_number 15
_space_group_name_Hall '-C 2yc'
_space_group_name_H-M_alt 'C 1 2/c 1'
_symmetry_space_group_name_Hall '-C 2yc'
_symmetry_space_group_name_H-M 'C 1 2/c 1'
_atom_sites_solution_hydrogens geom
_atom_sites_solution_primary direct
_atom_sites_solution_secondary difmap
_audit_creation_method SHELXL-97
_cell_angle_alpha 90.00
_cell_angle_beta 116.316(5)
_cell_angle_gamma 90.00
_cell_formula_units_Z 8
_cell_length_a 22.1280(9)
_cell_length_b 14.5817(4)
_cell_length_c 28.0830(12)
_cell_measurement_reflns_used 3732
_cell_measurement_temperature 293(2)
_cell_measurement_theta_max 25.2940
_cell_measurement_theta_min 3.4630
_cell_volume 8122.3(6)
_computing_cell_refinement 'SMART (Bruker, 1997)'
_computing_data_collection 'SMART (Bruker, 1997)'
_computing_data_reduction SAINT
_computing_molecular_graphics 'SHELXTL-PLUS (Sheldrick, 1990)'
_computing_publication_material SHELXL-97
_computing_structure_refinement 'SHELXL-97 (Sheldrick, 1997)'
_computing_structure_solution 'SHELXS-97 (Sheldrick, 1990)'
_diffrn_ambient_temperature 293(2)
_diffrn_measured_fraction_theta_full 0.997
_diffrn_measured_fraction_theta_max 0.997
_diffrn_measurement_device_type 'Bruker Apex II CCD diffractometer'
_diffrn_measurement_method '\w scans'
_diffrn_radiation_monochromator graphite
_diffrn_radiation_source 'fine-focus sealed tube'
_diffrn_radiation_type MoK\a
_diffrn_radiation_wavelength 0.71000
_diffrn_reflns_av_R_equivalents 0.0546
_diffrn_reflns_av_unetI/netI 0.0824
_diffrn_reflns_limit_h_max 26
_diffrn_reflns_limit_h_min -24
_diffrn_reflns_limit_k_max 17
_diffrn_reflns_limit_k_min -16
_diffrn_reflns_limit_l_max 23
_diffrn_reflns_limit_l_min -33
_diffrn_reflns_number 17122
_diffrn_reflns_theta_full 25.00
_diffrn_reflns_theta_max 25.00
_diffrn_reflns_theta_min 3.10
_exptl_absorpt_coefficient_mu 1.010
_exptl_absorpt_correction_T_max 1.00000
_exptl_absorpt_correction_T_min 0.87903
_exptl_absorpt_correction_type multi-scan
_exptl_absorpt_process_details SADABS
_exptl_crystal_colour green
_exptl_crystal_density_diffrn 1.533
_exptl_crystal_density_method 'not measured'
_exptl_crystal_description block
_exptl_crystal_F_000 3880
_exptl_crystal_size_max 0.36
_exptl_crystal_size_mid 0.25
_exptl_crystal_size_min 0.22
_refine_diff_density_max 0.765
_refine_diff_density_min -0.461
_refine_diff_density_rms 0.091
_refine_ls_extinction_method none
_refine_ls_goodness_of_fit_ref 1.042
_refine_ls_hydrogen_treatment mixed
_refine_ls_matrix_type full
_refine_ls_number_parameters 625
_refine_ls_number_reflns 7169
_refine_ls_number_restraints 715
_refine_ls_restrained_S_all 0.996
_refine_ls_R_factor_all 0.0836
_refine_ls_R_factor_gt 0.0533
_refine_ls_shift/su_max 0.001
_refine_ls_shift/su_mean 0.000
_refine_ls_structure_factor_coef Fsqd
_refine_ls_weighting_details 'calc w=1/[\s^2^(Fo^2^)+(0.0651P)^2^+1.4371P] where P=(Fo^2^+2Fc^2^)/3'
_refine_ls_weighting_scheme calc
_refine_ls_wR_factor_gt 0.1277
_refine_ls_wR_factor_ref 0.1494
_reflns_number_gt 5003
_reflns_number_total 7169
_reflns_threshold_expression >2sigma(I)
_cod_data_source_file c4ra09505g2.cif
_cod_data_source_block htp-18
_cod_original_cell_volume 8122.3(5)
_cod_database_code 7218786

loop_
_symmetry_equiv_pos_as_xyz
'x, y, z'
'-x, y, -z+1/2'
'x+1/2, y+1/2, z'
'-x+1/2, y+1/2, -z+1/2'
'-x, -y, -z'
'x, -y, z-1/2'
'-x+1/2, -y+1/2, -z'
'x+1/2, -y+1/2, z-1/2'

loop_
_atom_site_label
_atom_site_type_symbol
_atom_site_fract_x
_atom_site_fract_y
_atom_site_fract_z
_atom_site_U_iso_or_equiv
_atom_site_adp_type
_atom_site_occupancy
_atom_site_symmetry_multiplicity
_atom_site_calc_flag
_atom_site_refinement_flags
_atom_site_disorder_assembly
_atom_site_disorder_group
Ni1 Ni 0.74600(3) 0.32840(3) 0.74428(2) 0.01890(16) Uani 1 1 d U . .
Ni2 Ni 0.78102(3) 0.50577(4) 0.46059(2) 0.02478(17) Uani 1 1 d U . .
O1 O 0.82688(17) 0.33501(18) 0.66539(13) 0.0351(8) Uani 1 1 d U . .
O2 O 0.77692(15) 0.41707(18) 0.70439(12) 0.0279(7) Uani 1 1 d U . .
O3 O 0.78698(14) 0.73962(18) 0.71597(12) 0.0258(7) Uani 1 1 d U . .
O4 O 0.83571(16) 0.82498(18) 0.67718(13) 0.0333(8) Uani 1 1 d U . .
O5 O 1.21609(14) 0.57218(17) 0.65146(12) 0.0260(7) Uani 1 1 d U . .
O6 O 1.15278(14) 0.5113(2) 0.57211(12) 0.0332(8) Uani 1 1 d U . .
O7 O 0.86478(14) 0.55038(19) 0.52755(12) 0.0252(7) Uani 1 1 d U . .
O8 O 0.91188(17) 0.4119(2) 0.54990(15) 0.0509(10) Uani 1 1 d U . .
O9W O 0.79111(17) 0.3693(2) 0.48638(14) 0.0349(8) Uani 1 1 d DU . .
H9WA H 0.780(3) 0.325(2) 0.4663(17) 0.052 Uiso 1 1 d DU . .
O10W O 0.69973(15) 0.4647(2) 0.38990(12) 0.0352(8) Uani 1 1 d U . .
H10A H 0.6784 0.4171 0.3948 0.053 Uiso 1 1 d RU . .
H10B H 0.7131 0.4489 0.3657 0.053 Uiso 1 1 d RU . .
O11W O 0.76211(19) 0.6428(2) 0.42998(16) 0.0400(8) Uani 1 1 d DU . .
O12W O 0.78105(14) 0.21600(17) 0.71604(11) 0.0265(7) Uani 1 1 d U . .
H12A H 0.7479 0.1786 0.6971 0.040 Uiso 1 1 d RU . .
H12B H 0.7996 0.2344 0.6957 0.040 Uiso 1 1 d RU . .
O13W O 0.71159(14) 0.44105(17) 0.77243(12) 0.0269(7) Uani 1 1 d U . .
H13A H 0.7438 0.4945 0.7945 0.040 Uiso 1 1 d RU . .
H13B H 0.6957 0.4230 0.7946 0.040 Uiso 1 1 d RU . .
N1 N 0.72033(18) 0.5309(3) 0.49717(15) 0.0303(9) Uani 1 1 d U . .
N2 N 0.63179(18) 0.5319(2) 0.51353(16) 0.0308(9) Uani 1 1 d U . .
N3 N 0.84241(17) 0.3294(2) 0.80790(14) 0.0251(8) Uani 1 1 d U . .
N4 N 0.92720(18) 0.3007(2) 0.88616(14) 0.0251(8) Uani 1 1 d U . .
N5 N 1.06775(18) 0.2010(2) 1.10108(14) 0.0257(8) Uani 1 1 d U . .
N6 N 1.15109(17) 0.1755(2) 1.18056(14) 0.0255(8) Uani 1 1 d U . .
C2 C 0.8436(2) 0.4968(2) 0.67377(17) 0.0207(9) Uani 1 1 d U . .
C3 C 0.8206(2) 0.5794(3) 0.68421(16) 0.0215(9) Uani 1 1 d U . .
H3 H 0.7861 0.5795 0.6946 0.026 Uiso 1 1 calc RU . .
C4 C 0.8488(2) 0.6624(3) 0.67924(16) 0.0215(9) Uani 1 1 d U . .
C5 C 0.9013(2) 0.6609(3) 0.66444(17) 0.0215(9) Uani 1 1 d U . .
H5 H 0.9208 0.7158 0.6615 0.026 Uiso 1 1 calc RU . .
C6 C 0.9248(2) 0.5793(3) 0.65409(16) 0.0197(9) Uani 1 1 d U . .
C7 C 0.9840(2) 0.5755(2) 0.64129(17) 0.0209(9) Uani 1 1 d U . .
C8 C 1.0469(2) 0.6064(3) 0.67937(18) 0.0243(10) Uani 1 1 d U . .
H8 H 1.0505 0.6336 0.7105 0.029 Uiso 1 1 calc RU . .
C9 C 1.1037(2) 0.5967(3) 0.67088(17) 0.0243(10) Uani 1 1 d U . .
H9 H 1.1455 0.6163 0.6966 0.029 Uiso 1 1 calc RU . .
C10 C 1.0985(2) 0.5577(2) 0.62402(16) 0.0192(9) Uani 1 1 d U . .
C11 C 1.0362(2) 0.5272(3) 0.58622(17) 0.0224(9) Uani 1 1 d U . .
H11 H 1.0326 0.5005 0.5550 0.027 Uiso 1 1 calc RU . .
C12 C 0.9786(2) 0.5363(3) 0.59477(16) 0.0183(9) Uani 1 1 d U . .
C13 C 0.8133(2) 0.4096(3) 0.68119(17) 0.0230(9) Uani 1 1 d U . .
C14 C 0.8222(2) 0.7493(3) 0.69168(16) 0.0209(9) Uani 1 1 d U . .
C15 C 1.1599(2) 0.5464(3) 0.61464(17) 0.0201(9) Uani 1 1 d U . .
C16 C 0.9130(2) 0.4963(3) 0.55419(18) 0.0251(10) Uani 1 1 d U . .
C17 C 0.6841(3) 0.5690(4) 0.5567(2) 0.0484(14) Uani 1 1 d U . .
H17 H 0.6832 0.5911 0.5874 0.058 Uiso 1 1 calc RU . .
C18 C 0.7378(3) 0.5672(4) 0.5457(2) 0.0411(13) Uani 1 1 d U . .
C19 C 0.6566(2) 0.5095(3) 0.4792(2) 0.0339(11) Uani 1 1 d U . .
H19 H 0.6314 0.4820 0.4465 0.041 Uiso 1 1 calc RU . .
C20 C 0.5138(2) 0.4992(3) 0.45684(19) 0.0305(10) Uani 1 1 d U . .
H20 H 0.5233 0.4985 0.4277 0.037 Uiso 1 1 calc RU . .
C21 C 0.5647(2) 0.5166(3) 0.50659(18) 0.0256(10) Uani 1 1 d U . .
C22 C 0.5515(2) 0.5175(3) 0.55036(19) 0.0310(11) Uani 1 1 d U . .
H22 H 0.5859 0.5291 0.5841 0.037 Uiso 1 1 calc RU . .
C23 C 0.9544(2) 0.3239(3) 0.85273(18) 0.0345(11) Uani 1 1 d U . .
H23 H 1.0001 0.3270 0.8612 0.041 Uiso 1 1 calc RU . .
C24 C 0.9026(2) 0.3414(3) 0.80522(18) 0.0339(11) Uani 1 1 d U . .
H24 H 0.9067 0.3590 0.7750 0.041 Uiso 1 1 calc RU . .
C25 C 0.8597(2) 0.3052(3) 0.85739(18) 0.0302(10) Uani 1 1 d U . .
H25 H 0.8291 0.2928 0.8709 0.036 Uiso 1 1 calc RU . .
C26 C 0.9633(2) 0.2756(3) 0.94103(17) 0.0252(10) Uani 1 1 d U . .
C27 C 0.9347(2) 0.2929(3) 0.97493(19) 0.0320(11) Uani 1 1 d U . .
C29 C 1.0330(2) 0.2264(3) 1.04618(17) 0.0274(10) Uani 1 1 d U . .
C30 C 1.0613(2) 0.2121(3) 1.01208(18) 0.0292(10) Uani 1 1 d U . .
H30 H 1.1040 0.1861 1.0245 0.035 Uiso 1 1 calc RU . .
C31 C 1.0262(2) 0.2363(3) 0.95925(17) 0.0271(10) Uani 1 1 d U . .
H31 H 1.0450 0.2260 0.9360 0.032 Uiso 1 1 calc RU . .
C32 C 1.0393(2) 0.1740(3) 1.13335(19) 0.0311(11) Uani 1 1 d U . .
H32 H 0.9936 0.1677 1.1239 0.037 Uiso 1 1 calc RU . .
C33 C 1.0909(2) 0.1583(3) 1.1814(2) 0.0302(11) Uani 1 1 d U . .
C34 C 1.1348(2) 0.2002(3) 1.13100(18) 0.0272(10) Uani 1 1 d U . .
H34 H 1.1661 0.2152 1.1184 0.033 Uiso 1 1 calc RU . .
O17W O 0.5025(4) 0.5884(5) 0.6894(5) 0.098(4) Uani 0.50 1 d PD . .
H17A H 0.4972 0.5823 0.6580 0.147 Uiso 0.50 1 d PRD . .
H17B H 0.5434(16) 0.578(11) 0.7031(12) 0.147 Uiso 0.50 1 d PD . .
O18W O 0.6778(4) 0.7563(4) 0.4670(3) 0.0458(18) Uani 0.50 1 d PGU . .
H18A H 0.6618 0.7478 0.4892 0.069 Uiso 0.50 1 d PGU . .
H18B H 0.6620 0.8059 0.4501 0.069 Uiso 0.50 1 d PGU . .
O16W O 0.3849(3) 0.6863(4) 0.6224(3) 0.1083(19) Uani 1 1 d DU . .
O14W O 0.2655(2) 0.6910(3) 0.44456(18) 0.0578(11) Uani 1 1 d D . .
H14A H 0.234(3) 0.694(5) 0.4144(14) 0.087 Uiso 1 1 d D . .
H14B H 0.240(3) 0.704(4) 0.458(3) 0.087 Uiso 1 1 d D . .
O15W O 0.3646(3) 0.4137(3) 0.3092(2) 0.119(2) Uani 1 1 d DU . .
C1 C 0.9701(2) 0.2677(3) 1.02836(19) 0.0327(11) Uani 1 1 d U . .
C1A C 0.8949(2) 0.4984(3) 0.65821(17) 0.0213(9) Uani 1 1 d U . .
H15A H 0.353(4) 0.4680(17) 0.299(3) 0.130(17) Uiso 1 1 d DU . .
H15B H 0.347(4) 0.370(3) 0.288(2) 0.119(17) Uiso 1 1 d DU . .
H27 H 0.895(2) 0.331(3) 0.9609(19) 0.040(12) Uiso 1 1 d U . .
H1 H 0.949(2) 0.286(3) 1.0482(18) 0.031(11) Uiso 1 1 d U . .
H1A H 0.9117(19) 0.450(2) 0.6498(15) 0.015(9) Uiso 1 1 d U . .
H33 H 1.090(2) 0.144(3) 1.2132(18) 0.032(11) Uiso 1 1 d U . .
H9WB H 0.8328(10) 0.374(3) 0.5043(16) 0.030(12) Uiso 1 1 d DU . .
H16A H 0.381(4) 0.739(3) 0.632(4) 0.169(18) Uiso 1 1 d DU . .
H16B H 0.421(3) 0.657(5) 0.638(4) 0.179(19) Uiso 1 1 d DU . .
H11A H 0.727(2) 0.636(5) 0.4012(17) 0.11(2) Uiso 1 1 d DU . .
H11B H 0.746(4) 0.677(4) 0.445(3) 0.12(2) Uiso 1 1 d DU . .
H18 H 0.774(3) 0.585(3) 0.562(2) 0.055(14) Uiso 1 1 d U . .
O20W O 0.4593(7) 0.4128(8) 0.6985(8) 0.127(6) Uani 0.596(19) 1 d PU A 2
O19W O 0.4187(10) 0.4362(9) 0.6506(9) 0.096(6) Uani 0.404(19) 1 d PU A 1

loop_
_atom_site_aniso_label
_atom_site_aniso_U_11
_atom_site_aniso_U_22
_atom_site_aniso_U_33
_atom_site_aniso_U_23
_atom_site_aniso_U_13
_atom_site_aniso_U_12
Ni1 0.0180(3) 0.0220(3) 0.0177(3) 0.0002(2) 0.0088(2) -0.0035(2)
Ni2 0.0165(3) 0.0370(3) 0.0240(3) -0.0035(3) 0.0119(3) -0.0027(2)
O1 0.051(2) 0.0230(15) 0.046(2) -0.0077(15) 0.0351(19) -0.0074(15)
O2 0.0315(19) 0.0274(15) 0.0330(19) 0.0045(13) 0.0218(16) -0.0030(13)
O3 0.0282(18) 0.0263(15) 0.0307(18) -0.0020(13) 0.0202(15) 0.0044(13)
O4 0.048(2) 0.0243(15) 0.043(2) 0.0060(15) 0.0336(18) 0.0065(14)
O5 0.0173(16) 0.0349(16) 0.0255(17) -0.0061(13) 0.0092(14) -0.0030(13)
O6 0.0182(17) 0.060(2) 0.0262(18) -0.0163(16) 0.0141(15) -0.0061(14)
O7 0.0168(16) 0.0332(16) 0.0244(17) -0.0029(13) 0.0083(13) -0.0009(13)
O8 0.031(2) 0.0294(18) 0.066(3) -0.0122(17) -0.0032(19) 0.0019(15)
O9W 0.0205(19) 0.0334(18) 0.042(2) -0.0057(16) 0.0059(17) -0.0061(15)
O10W 0.0228(18) 0.0581(19) 0.0274(18) -0.0057(16) 0.0135(15) -0.0041(15)
O11W 0.037(2) 0.044(2) 0.040(2) 0.0068(18) 0.0181(19) -0.0006(17)
O12W 0.0258(18) 0.0277(16) 0.0294(18) -0.0057(13) 0.0153(15) -0.0064(13)
O13W 0.0285(18) 0.0259(15) 0.0290(18) -0.0062(13) 0.0151(15) -0.0061(13)
N1 0.021(2) 0.044(2) 0.029(2) -0.0027(18) 0.0146(18) 0.0000(17)
N2 0.022(2) 0.042(2) 0.034(2) -0.0010(19) 0.0177(18) -0.0005(17)
N3 0.0224(19) 0.0284(19) 0.021(2) 0.0002(16) 0.0066(16) -0.0039(15)
N4 0.0211(19) 0.0291(19) 0.022(2) 0.0017(16) 0.0062(16) -0.0016(16)
N5 0.023(2) 0.0280(19) 0.022(2) -0.0003(16) 0.0058(16) 0.0008(16)
N6 0.0205(19) 0.0324(19) 0.020(2) -0.0006(16) 0.0063(16) 0.0030(16)
C2 0.022(2) 0.022(2) 0.022(2) -0.0009(18) 0.013(2) -0.0011(18)
C3 0.021(2) 0.031(2) 0.018(2) 0.0025(19) 0.0129(19) 0.0001(18)
C4 0.024(2) 0.023(2) 0.017(2) 0.0017(18) 0.0093(19) 0.0047(18)
C5 0.024(2) 0.022(2) 0.023(2) 0.0011(18) 0.014(2) 0.0005(18)
C6 0.017(2) 0.029(2) 0.018(2) -0.0011(18) 0.0114(19) -0.0026(17)
C7 0.018(2) 0.022(2) 0.027(2) 0.0003(18) 0.0137(19) -0.0014(17)
C8 0.025(2) 0.027(2) 0.024(2) -0.0060(19) 0.014(2) -0.0056(19)
C9 0.023(2) 0.031(2) 0.022(2) -0.0077(19) 0.012(2) -0.0075(19)
C10 0.020(2) 0.020(2) 0.018(2) 0.0020(17) 0.0089(19) 0.0018(17)
C11 0.023(2) 0.027(2) 0.017(2) -0.0023(18) 0.0091(19) -0.0001(19)
C12 0.015(2) 0.022(2) 0.019(2) 0.0002(17) 0.0080(18) 0.0017(17)
C13 0.024(2) 0.029(2) 0.015(2) 0.0025(19) 0.008(2) -0.0021(19)
C14 0.021(2) 0.026(2) 0.016(2) 0.0005(18) 0.0082(19) 0.0016(18)
C15 0.018(2) 0.022(2) 0.022(2) 0.0037(19) 0.0105(19) 0.0014(18)
C16 0.021(2) 0.034(2) 0.025(2) -0.004(2) 0.015(2) -0.001(2)
C17 0.030(3) 0.085(4) 0.037(3) -0.020(3) 0.020(2) -0.012(3)
C18 0.026(3) 0.066(4) 0.037(3) -0.008(3) 0.019(3) -0.008(3)
C19 0.026(3) 0.048(3) 0.036(3) -0.013(2) 0.021(2) -0.007(2)
C20 0.028(3) 0.040(3) 0.031(3) 0.003(2) 0.019(2) 0.004(2)
C21 0.023(2) 0.026(2) 0.031(3) 0.002(2) 0.016(2) 0.0039(19)
C22 0.023(3) 0.041(3) 0.031(3) -0.001(2) 0.014(2) -0.001(2)
C23 0.021(2) 0.055(3) 0.025(3) 0.001(2) 0.008(2) -0.004(2)
C24 0.028(3) 0.051(3) 0.022(2) 0.007(2) 0.010(2) -0.005(2)
C25 0.022(2) 0.041(3) 0.025(2) 0.001(2) 0.008(2) -0.001(2)
C26 0.024(2) 0.024(2) 0.023(2) 0.0066(19) 0.0062(19) 0.0000(18)
C27 0.024(3) 0.037(3) 0.029(3) 0.000(2) 0.006(2) 0.006(2)
C29 0.029(3) 0.025(2) 0.019(2) -0.0028(19) 0.003(2) -0.0024(19)
C30 0.021(2) 0.034(2) 0.028(3) 0.004(2) 0.007(2) 0.004(2)
C31 0.028(3) 0.030(2) 0.025(2) 0.005(2) 0.014(2) -0.0007(19)
C32 0.022(2) 0.040(3) 0.032(3) 0.001(2) 0.012(2) 0.003(2)
C33 0.030(3) 0.036(3) 0.025(3) 0.007(2) 0.013(2) 0.004(2)
C34 0.022(2) 0.033(2) 0.025(2) 0.002(2) 0.010(2) 0.003(2)
O17W 0.042(6) 0.055(5) 0.164(11) 0.041(6) 0.015(6) 0.003(5)
O18W 0.060(5) 0.038(4) 0.059(5) 0.017(4) 0.045(4) 0.024(3)
O16W 0.099(5) 0.090(4) 0.162(6) 0.011(4) 0.082(4) 0.002(3)
O14W 0.053(3) 0.068(2) 0.056(3) -0.021(2) 0.028(2) -0.020(2)
O15W 0.121(5) 0.060(3) 0.095(5) 0.008(3) -0.025(4) -0.006(3)
C1 0.030(3) 0.042(3) 0.025(3) -0.003(2) 0.012(2) 0.008(2)
C1A 0.022(2) 0.021(2) 0.025(2) -0.0022(19) 0.014(2) 0.0060(18)
O20W 0.076(8) 0.123(8) 0.211(17) -0.006(9) 0.090(10) -0.014(6)
O19W 0.098(13) 0.106(10) 0.117(15) 0.027(9) 0.077(12) 0.014(8)

loop_
_atom_type_symbol
_atom_type_description
_atom_type_scat_dispersion_real
_atom_type_scat_dispersion_imag
_atom_type_scat_source
C C 0.0033 0.0016 'International Tables Vol C Tables 4.2.6.8 and 6.1.1.4'
H H 0.0000 0.0000 'International Tables Vol C Tables 4.2.6.8 and 6.1.1.4'
N N 0.0061 0.0033 'International Tables Vol C Tables 4.2.6.8 and 6.1.1.4'
Ni Ni 0.3393 1.1124 'International Tables Vol C Tables 4.2.6.8 and 6.1.1.4'
O O 0.0106 0.0060 'International Tables Vol C Tables 4.2.6.8 and 6.1.1.4'

loop_
_geom_angle_atom_site_label_1
_geom_angle_atom_site_label_2
_geom_angle_atom_site_label_3
_geom_angle
_geom_angle_site_symmetry_1
_geom_angle_site_symmetry_3
O2 Ni1 O3 178.99(12) . 4_646
O2 Ni1 N6 90.08(13) . 8_455
O3 Ni1 N6 89.07(13) 4_646 8_455
O2 Ni1 N3 90.08(13) . .
O3 Ni1 N3 90.79(13) 4_646 .
N6 Ni1 N3 178.59(14) 8_455 .
O2 Ni1 O13W 88.66(11) . .
O3 Ni1 O13W 90.75(11) 4_646 .
N6 Ni1 O13W 87.07(13) 8_455 .
N3 Ni1 O13W 94.34(12) . .
O2 Ni1 O12W 90.99(11) . .
O3 Ni1 O12W 89.60(11) 4_646 .
N6 Ni1 O12W 93.14(13) 8_455 .
N3 Ni1 O12W 85.45(12) . .
O13W Ni1 O12W 179.60(11) . .
N1 Ni2 O6 175.27(14) . 5_766
N1 Ni2 O7 90.58(13) . .
O6 Ni2 O7 85.17(12) 5_766 .
N1 Ni2 O10W 92.75(14) . .
O6 Ni2 O10W 91.42(12) 5_766 .
O7 Ni2 O10W 175.96(12) . .
N1 Ni2 O9W 89.39(14) . .
O6 Ni2 O9W 92.97(13) 5_766 .
O7 Ni2 O9W 93.96(12) . .
O10W Ni2 O9W 88.36(13) . .
N1 Ni2 O11W 88.84(15) . .
O6 Ni2 O11W 89.12(13) 5_766 .
O7 Ni2 O11W 90.47(13) . .
O10W Ni2 O11W 87.31(14) . .
O9W Ni2 O11W 175.24(14) . .
C13 O2 Ni1 133.7(3) . .
C14 O3 Ni1 133.3(3) . 4_656
C15 O6 Ni2 131.7(3) . 5_766
C16 O7 Ni2 121.3(3) . .
C19 N1 C18 105.1(4) . .
C19 N1 Ni2 126.7(3) . .
C18 N1 Ni2 128.1(3) . .
C19 N2 C17 106.1(4) . .
C19 N2 C21 126.5(4) . .
C17 N2 C21 127.3(4) . .
C25 N3 C24 104.8(4) . .
C25 N3 Ni1 127.6(3) . .
C24 N3 Ni1 126.8(3) . .
C25 N4 C23 106.6(4) . .
C25 N4 C26 126.8(4) . .
C23 N4 C26 126.6(4) . .
C34 N5 C32 106.7(4) . .
C34 N5 C29 126.3(4) . .
C32 N5 C29 126.9(4) . .
C34 N6 C33 104.8(4) . .
C34 N6 Ni1 127.9(3) . 8_556
C33 N6 Ni1 127.1(3) . 8_556
C1A C2 C3 118.8(4) . .
C1A C2 C13 122.6(3) . .
C3 C2 C13 118.6(4) . .
C2 C3 C4 120.6(4) . .
C3 C4 C5 118.9(3) . .
C3 C4 C14 118.0(4) . .
C5 C4 C14 123.1(3) . .
C6 C5 C4 121.2(4) . .
C5 C6 C1A 118.6(4) . .
C5 C6 C7 122.1(3) . .
C1A C6 C7 119.2(3) . .
C12 C7 C8 119.7(4) . .
C12 C7 C6 121.4(4) . .
C8 C7 C6 118.7(4) . .
C9 C8 C7 120.4(4) . .
C8 C9 C10 120.1(4) . .
C11 C10 C9 119.5(4) . .
C11 C10 C15 119.9(4) . .
C9 C10 C15 120.5(4) . .
C10 C11 C12 120.5(4) . .
C7 C12 C11 119.8(4) . .
C7 C12 C16 121.6(4) . .
C11 C12 C16 118.4(4) . .
O2 C13 O1 124.8(4) . .
O2 C13 C2 115.6(4) . .
O1 C13 C2 119.6(4) . .
O3 C14 O4 124.8(4) . .
O3 C14 C4 115.8(3) . .
O4 C14 C4 119.4(4) . .
O6 C15 O5 124.3(4) . .
O6 C15 C10 118.3(4) . .
O5 C15 C10 117.4(4) . .
O8 C16 O7 125.9(4) . .
O8 C16 C12 115.4(4) . .
O7 C16 C12 118.7(4) . .
C18 C17 N2 105.9(5) . .
N1 C18 C17 110.5(5) . .
N1 C19 N2 112.3(4) . .
C21 C20 C22 120.7(4) . 5_666
C20 C21 C22 120.3(4) . .
C20 C21 N2 120.1(4) . .
C22 C21 N2 119.6(4) . .
C21 C22 C20 119.0(4) . 5_666
C24 C23 N4 106.7(4) . .
C23 C24 N3 110.0(4) . .
N3 C25 N4 111.9(4) . .
C31 C26 C27 121.1(4) . .
C31 C26 N4 119.8(4) . .
C27 C26 N4 119.1(4) . .
C26 C27 C1 118.8(4) . .
C30 C29 C1 120.6(4) . .
C30 C29 N5 121.1(4) . .
C1 C29 N5 118.3(4) . .
C29 C30 C31 119.7(4) . .
C26 C31 C30 120.1(4) . .
C33 C32 N5 106.2(4) . .
C32 C33 N6 110.6(4) . .
N6 C34 N5 111.7(4) . .
C29 C1 C27 119.7(5) . .
C6 C1A C2 122.0(4) . .

loop_
_geom_bond_atom_site_label_1
_geom_bond_atom_site_label_2
_geom_bond_distance
_geom_bond_site_symmetry_2
Ni1 O2 2.019(3) .
Ni1 O3 2.044(3) 4_646
Ni1 N6 2.070(4) 8_455
Ni1 N3 2.089(4) .
Ni1 O13W 2.106(3) .
Ni1 O12W 2.113(3) .
Ni2 N1 2.054(4) .
Ni2 O6 2.060(3) 5_766
Ni2 O7 2.075(3) .
Ni2 O10W 2.090(3) .
Ni2 O9W 2.095(3) .
Ni2 O11W 2.142(4) .
O1 C13 1.260(5) .
O2 C13 1.245(5) .
O3 C14 1.250(5) .
O3 Ni1 2.044(3) 4_656
O4 C14 1.257(5) .
O5 C15 1.272(5) .
O6 C15 1.244(5) .
O6 Ni2 2.060(3) 5_766
O7 C16 1.270(5) .
O8 C16 1.236(5) .
N1 C19 1.307(5) .
N1 C18 1.350(6) .
N2 C19 1.344(5) .
N2 C17 1.364(6) .
N2 C21 1.426(5) .
N3 C25 1.315(5) .
N3 C24 1.377(5) .
N4 C25 1.348(5) .
N4 C23 1.364(6) .
N4 C26 1.434(5) .
N5 C34 1.343(5) .
N5 C32 1.370(6) .
N5 C29 1.433(5) .
N6 C34 1.324(5) .
N6 C33 1.366(6) .
N6 Ni1 2.070(4) 8_556
C2 C1A 1.386(6) .
C2 C3 1.388(5) .
C2 C13 1.496(5) .
C3 C4 1.396(5) .
C4 C5 1.398(5) .
C4 C14 1.502(5) .
C5 C6 1.380(5) .
C6 C1A 1.383(5) .
C6 C7 1.505(5) .
C7 C12 1.382(6) .
C7 C8 1.401(6) .
C8 C9 1.388(6) .
C9 C10 1.390(6) .
C10 C11 1.388(6) .
C10 C15 1.503(5) .
C11 C12 1.403(5) .
C12 C16 1.510(6) .
C17 C18 1.354(7) .
C20 C21 1.375(6) .
C20 C22 1.391(6) 5_666
C21 C22 1.384(6) .
C22 C20 1.391(6) 5_666
C23 C24 1.343(6) .
C26 C31 1.375(6) .
C26 C27 1.381(6) .
C27 C1 1.399(6) .
C29 C30 1.374(6) .
C29 C1 1.389(6) .
C30 C31 1.381(6) .
C32 C33 1.346(6) .
